data_4322959
loop_
_publ_author_name
'Vladimir N. Ikorskii'
'Victor I. Ovcharenko'
'Yurii G. Shvedenkov'
'Galina V. Romanenko'
'Sergei V. Fokin'
'Renad Z. Sagdeev'

_publ_section_title
;
 Molecular Magnets Based on Nickel(II) Complexes with 3-Imidazoline
 Nitroxides and Alcohols
;
_journal_name_full 'Inorganic Chemistry'
_journal_page_first 4360
_journal_page_last 4367
_journal_paper_doi 10.1021/ic9801847
_journal_volume 37
_journal_year 1998
_chemical_formula_sum 'C25 H38 F6 N4 Ni O6'
_chemical_formula_weight 663.30
_chemical_name_systematic
;
 ?
;
_space_group_IT_number 15
_symmetry_cell_setting monoclinic
_symmetry_space_group_name_Hall '-C 2yc'
_symmetry_space_group_name_H-M 'C 1 2/c 1'
_atom_sites_solution_hydrogens geom
_atom_sites_solution_primary direct
_atom_sites_solution_secondary difmap
_audit_creation_method SHELXL-97
_cell_angle_alpha 90.00
_cell_angle_beta 110.61(3)
_cell_angle_gamma 90.00
_cell_formula_units_Z 4
_cell_length_a 21.028(4)
_cell_length_b 10.943(2)
_cell_length_c 14.405(3)
_cell_measurement_temperature 293(2)
_cell_volume 3102.6(12)
_computing_structure_refinement 'SHELXL-97 (Sheldrick, 1997)'
_computing_structure_solution 'SHELXS-97 (Sheldrick, 1990)'
_diffrn_ambient_temperature 293(2)
_diffrn_measured_fraction_theta_full 0.432
_diffrn_measured_fraction_theta_max 0.432
_diffrn_radiation_monochromator graphite
_diffrn_radiation_source 'fine-focus sealed tube'
_diffrn_radiation_type MoK\a
_diffrn_radiation_wavelength 0.71069
_diffrn_reflns_av_R_equivalents 0.0221
_diffrn_reflns_av_sigmaI/netI 0.0274
_diffrn_reflns_limit_h_max 26
_diffrn_reflns_limit_h_min 0
_diffrn_reflns_limit_k_max 13
_diffrn_reflns_limit_k_min 0
_diffrn_reflns_limit_l_max 17
_diffrn_reflns_limit_l_min -18
_diffrn_reflns_number 3148
_diffrn_reflns_theta_full 26.96
_diffrn_reflns_theta_max 26.96
_diffrn_reflns_theta_min 2.13
_exptl_absorpt_coefficient_mu 0.704
_exptl_crystal_colour green
_exptl_crystal_density_diffrn 1.420
_exptl_crystal_density_method 'not measured'
_exptl_crystal_F_000 1384
_exptl_crystal_size_max 0.52
_exptl_crystal_size_mid 0.33
_exptl_crystal_size_min 0.28
_refine_diff_density_max 0.473
_refine_diff_density_min -0.290
_refine_diff_density_rms 0.048
_refine_ls_extinction_coef 0.0131(6)
_refine_ls_extinction_expression Fc^*^=kFc[1+0.001xFc^2^\l^3^/sin(2\q)]^-1/4^
_refine_ls_extinction_method SHELXL
_refine_ls_goodness_of_fit_ref 0.964
_refine_ls_hydrogen_treatment mixed
_refine_ls_matrix_type full
_refine_ls_number_parameters 307
_refine_ls_number_reflns 3071
_refine_ls_number_restraints 0
_refine_ls_restrained_S_all 0.964
_refine_ls_R_factor_all 0.0381
_refine_ls_R_factor_gt 0.0311
_refine_ls_shift/su_max 0.024
_refine_ls_shift/su_mean 0.002
_refine_ls_structure_factor_coef Fsqd
_refine_ls_weighting_details 'w=1/[\s^2^(Fo^2^)+(0.0571P)^2^+0.0000P] where P=(Fo^2^+2Fc^2^)/3'
_refine_ls_weighting_scheme calc
_refine_ls_wR_factor_gt 0.0794
_refine_ls_wR_factor_ref 0.0810
_reflns_number_gt 2549
_reflns_number_total 3071
_reflns_threshold_expression >2sigma(I)
_cod_data_source_file ic9801847_3.cif
_cod_data_source_block NiL2(HO(CH2)5OH)
_cod_depositor_comments
;
The following automatic conversions were performed:

'_geom_bond_publ_flag' value 'Y' changed to 'y' according to the
built-in table from CIF Core dictionary named 'cif_core.dic' version
2.4.1 from 2010-06-29 (4 times).

'_geom_angle_publ_flag' value 'Y'
changed to 'y' according to the built-in table from CIF Core
dictionary named 'cif_core.dic' version 2.4.1 from 2010-06-29 (11
times).

Automatic conversion script
Id: cif_fix_values 1673 2011-04-08 12:14:43Z adriana 

The following automatic conversions were performed:

'_refine_ls_weighting_scheme' value 'calc
w=1/[\s^2^(Fo^2^)+(0.0571P)^2^+0.0000P] where P=(Fo^2^+2Fc^2^)/3' was
changed to 'calc'. New tag '_refine_ls_weighting_details' was
created. The value of the new tag was set to
'w=1/[\s^2^(Fo^2^)+(0.0571P)^2^+0.0000P] where P=(Fo^2^+2Fc^2^)/3'.

Automatic conversion script
Id: cif_fix_values 3143 2015-03-26 13:38:13Z robertas 
;
_cod_original_cell_volume 3102.6(10)
_cod_database_code 4322959

loop_
_symmetry_equiv_pos_as_xyz
'x, y, z'
'-x, y, -z+1/2'
'x+1/2, y+1/2, z'
'-x+1/2, y+1/2, -z+1/2'
'-x, -y, -z'
'x, -y, z-1/2'
'-x+1/2, -y+1/2, -z'
'x+1/2, -y+1/2, z-1/2'

loop_
_atom_site_label
_atom_site_type_symbol
_atom_site_fract_x
_atom_site_fract_y
_atom_site_fract_z
_atom_site_U_iso_or_equiv
_atom_site_adp_type
_atom_site_occupancy
_atom_site_calc_flag
_atom_site_refinement_flags
_atom_site_disorder_assembly
_atom_site_disorder_group
Ni Ni 0.2500 0.2500 0.5000 0.03232(12) Uani 1 d S . .
O1 O 0.29049(7) 0.08675(11) 0.49461(10) 0.0454(3) Uani 1 d . . .
C1 C 0.33716(9) 0.06017(16) 0.46164(13) 0.0402(4) Uani 1 d . . .
C11 C 0.35858(13) -0.0729(2) 0.47862(17) 0.0601(6) Uani 1 d . . .
F1 F 0.40542(11) -0.10707(14) 0.44333(15) 0.1113(7) Uani 1 d . . .
F2 F 0.38243(12) -0.10018(16) 0.57231(13) 0.1306(9) Uani 1 d . . .
F3 F 0.30796(11) -0.14668(14) 0.4371(2) 0.1492(11) Uani 1 d . . .
C2 C 0.36939(10) 0.13322(18) 0.41666(14) 0.0452(4) Uani 1 d . . .
H2 H 0.4010(11) 0.102(2) 0.3975(16) 0.056(6) Uiso 1 d . . .
C3 C 0.35584(9) 0.26008(16) 0.39870(12) 0.0397(4) Uani 1 d . . .
C4 C 0.39578(10) 0.33149(19) 0.34741(16) 0.0511(5) Uani 1 d . . .
C41 C 0.47137(13) 0.3388(3) 0.4078(3) 0.0756(8) Uani 1 d . . .
H411 H 0.4930(15) 0.401(3) 0.374(2) 0.096(9) Uiso 1 d . . .
H412 H 0.4768(14) 0.360(3) 0.467(2) 0.084(10) Uiso 1 d . . .
H413 H 0.4895(16) 0.259(3) 0.412(2) 0.090(10) Uiso 1 d . . .
C42 C 0.3839(2) 0.2851(4) 0.2427(2) 0.0869(9) Uani 1 d . . .
H421 H 0.3373(19) 0.283(3) 0.206(3) 0.115(13) Uiso 1 d . . .
H422 H 0.4032(16) 0.348(3) 0.216(2) 0.104(10) Uiso 1 d . . .
H422 H 0.4037(15) 0.203(3) 0.247(2) 0.097(10) Uiso 1 d . . .
N11 N 0.36420(9) 0.44990(16) 0.34399(15) 0.0619(5) Uani 1 d . . .
O11 O 0.37844(10) 0.54301(17) 0.30178(16) 0.0906(6) Uani 1 d . . .
C5 C 0.31459(10) 0.45383(17) 0.39546(16) 0.0486(5) Uani 1 d . . .
C51 C 0.24711(13) 0.4982(3) 0.3223(2) 0.0684(7) Uani 1 d . . .
H511 H 0.2182(12) 0.510(2) 0.3562(17) 0.063(7) Uiso 1 d . . .
H512 H 0.2289(15) 0.434(3) 0.267(2) 0.101(11) Uiso 1 d . . .
H513 H 0.2560(13) 0.575(3) 0.304(2) 0.084(8) Uiso 1 d . . .
C52 C 0.34124(15) 0.5352(2) 0.4868(2) 0.0658(7) Uani 1 d . . .
H521 H 0.3111(14) 0.533(3) 0.522(2) 0.084(9) Uiso 1 d . . .
H522 H 0.3511(11) 0.612(2) 0.4715(16) 0.060(6) Uiso 1 d . . .
H523 H 0.3834(14) 0.503(3) 0.536(2) 0.083(8) Uiso 1 d . . .
N1 N 0.31229(7) 0.32416(12) 0.42344(10) 0.0369(3) Uani 1 d . . .
O01 O 0.17231(7) 0.20995(16) 0.36161(11) 0.0515(4) Uani 1 d . . .
H01 H 0.1736(14) 0.160(3) 0.333(2) 0.075(10) Uiso 1 d . . .
C011 C 0.0991(2) 0.2263(4) 0.3402(3) 0.0435(9) Uani 0.50 d P . .
H111 H 0.094(2) 0.256(4) 0.398(4) 0.045(12) Uiso 0.50 d P . .
H112 H 0.078(2) 0.152(4) 0.323(3) 0.049(11) Uiso 0.50 d P . .
C021 C 0.0711(2) 0.3196(5) 0.2601(4) 0.0620(12) Uani 0.50 d P . .
H211 H 0.071(3) 0.267(5) 0.204(5) 0.079(18) Uiso 0.50 d P . .
H212 H 0.108(2) 0.398(4) 0.247(4) 0.067(13) Uiso 0.50 d P . .
C03 C 0.0000 0.3547(4) 0.2500 0.0752(13) Uani 1 d S . .
H31 H -0.004(3) 0.413(4) 0.218(4) 0.072(19) Uiso 0.50 d P . .
H32 H 0.005(4) 0.373(7) 0.341(6) 0.13(3) Uiso 0.50 d P . .
C022 C -0.0525(2) 0.2565(5) 0.1985(4) 0.0549(10) Uani 0.50 d P . .
H221 H -0.029(2) 0.175(5) 0.223(4) 0.067(14) Uiso 0.50 d P . .
H222 H -0.060(4) 0.231(5) 0.128(5) 0.083(19) Uiso 0.50 d P . .
C012 C -0.1209(2) 0.2929(5) 0.1977(4) 0.0568(11) Uani 0.50 d P . .
H121 H -0.124(2) 0.378(5) 0.175(4) 0.069(14) Uiso 0.50 d P . .
H122 H -0.116(3) 0.293(5) 0.266(5) 0.065(14) Uiso 0.50 d P . .

loop_
_atom_site_aniso_label
_atom_site_aniso_U_11
_atom_site_aniso_U_22
_atom_site_aniso_U_33
_atom_site_aniso_U_23
_atom_site_aniso_U_13
_atom_site_aniso_U_12
Ni 0.03311(17) 0.02880(17) 0.03437(17) 0.00292(13) 0.01104(12) 0.00503(13)
O1 0.0533(8) 0.0331(6) 0.0563(8) 0.0080(6) 0.0274(7) 0.0102(5)
C1 0.0481(10) 0.0357(9) 0.0347(9) -0.0007(7) 0.0119(8) 0.0115(8)
C11 0.0863(16) 0.0419(12) 0.0614(14) 0.0079(10) 0.0375(13) 0.0224(11)
F1 0.1684(17) 0.0727(10) 0.1344(15) 0.0260(10) 0.1053(14) 0.0663(11)
F2 0.234(2) 0.0932(12) 0.0808(12) 0.0469(10) 0.0763(14) 0.1006(15)
F3 0.1354(18) 0.0336(8) 0.257(3) -0.0090(12) 0.0422(19) 0.0023(9)
C2 0.0511(11) 0.0430(10) 0.0478(11) -0.0016(8) 0.0251(9) 0.0111(9)
C3 0.0402(8) 0.0452(10) 0.0341(8) -0.0003(8) 0.0134(7) 0.0003(8)
C4 0.0536(11) 0.0538(12) 0.0533(12) 0.0055(9) 0.0283(9) -0.0001(9)
C41 0.0501(14) 0.082(2) 0.097(2) 0.0087(18) 0.0289(14) -0.0024(13)
C42 0.116(3) 0.101(2) 0.0620(16) -0.0009(16) 0.0549(19) -0.018(2)
N11 0.0624(11) 0.0555(11) 0.0788(13) 0.0248(9) 0.0385(10) 0.0032(9)
O11 0.0918(13) 0.0759(12) 0.1239(16) 0.0515(11) 0.0626(13) 0.0063(10)
C5 0.0521(11) 0.0388(10) 0.0590(12) 0.0143(9) 0.0246(10) 0.0029(8)
C51 0.0639(15) 0.0701(17) 0.0759(17) 0.0381(15) 0.0305(14) 0.0218(13)
C52 0.0757(17) 0.0364(12) 0.0890(19) -0.0018(11) 0.0336(16) -0.0084(11)
N1 0.0381(7) 0.0343(8) 0.0377(8) 0.0050(6) 0.0125(6) 0.0031(6)
O01 0.0430(8) 0.0581(9) 0.0452(8) -0.0105(7) 0.0053(6) 0.0082(6)
C011 0.034(2) 0.058(3) 0.037(2) -0.0024(18) 0.0110(18) -0.0009(18)
C021 0.043(3) 0.064(3) 0.070(3) 0.017(3) 0.009(2) -0.007(2)
C03 0.0442(18) 0.051(2) 0.109(4) 0.000 0.0003(19) 0.000
C022 0.047(2) 0.056(3) 0.055(2) 0.005(2) 0.009(2) 0.003(2)
C012 0.049(3) 0.059(3) 0.048(3) -0.004(2) 0.000(2) -0.003(2)

loop_
_atom_type_symbol
_atom_type_description
_atom_type_scat_dispersion_real
_atom_type_scat_dispersion_imag
_atom_type_scat_source
C C 0.0033 0.0016 'International Tables Vol C Tables 4.2.6.8 and 6.1.1.4'
H H 0.0000 0.0000 'International Tables Vol C Tables 4.2.6.8 and 6.1.1.4'
N N 0.0061 0.0033 'International Tables Vol C Tables 4.2.6.8 and 6.1.1.4'
O O 0.0106 0.0060 'International Tables Vol C Tables 4.2.6.8 and 6.1.1.4'
F F 0.0171 0.0103 'International Tables Vol C Tables 4.2.6.8 and 6.1.1.4'
Ni Ni 0.3393 1.1124 'International Tables Vol C Tables 4.2.6.8 and 6.1.1.4'

loop_
_geom_angle_atom_site_label_1
_geom_angle_atom_site_label_2
_geom_angle_atom_site_label_3
_geom_angle
_geom_angle_site_symmetry_1
_geom_angle_site_symmetry_3
_geom_angle_publ_flag
O1 Ni O1 180.0 . 7_556 ?
O1 Ni O01 88.66(6) . . y
O1 Ni O01 91.34(6) 7_556 . ?
O1 Ni O01 91.34(6) . 7_556 ?
O1 Ni O01 88.66(6) 7_556 7_556 ?
O01 Ni O01 180.0 . 7_556 ?
O1 Ni N1 91.58(5) . 7_556 ?
O1 Ni N1 88.42(5) 7_556 7_556 ?
O01 Ni N1 89.85(6) . 7_556 ?
O01 Ni N1 90.15(6) 7_556 7_556 ?
O1 Ni N1 88.42(5) . . y
O1 Ni N1 91.58(5) 7_556 . ?
O01 Ni N1 90.15(6) . . y
O01 Ni N1 89.85(6) 7_556 . ?
N1 Ni N1 180.0 7_556 . ?
C1 O1 Ni 128.27(11) . . ?
O1 C1 C2 129.04(17) . . ?
O1 C1 C11 112.66(16) . . ?
C2 C1 C11 118.29(17) . . ?
F2 C11 F3 106.8(2) . . ?
F2 C11 F1 105.6(2) . . ?
F3 C11 F1 104.4(2) . . ?
F2 C11 C1 111.85(18) . . ?
F3 C11 C1 111.9(2) . . ?
F1 C11 C1 115.57(19) . . ?
C1 C2 C3 124.21(17) . . ?
C1 C2 H2 119.4(14) . . ?
C3 C2 H2 116.4(14) . . ?
N1 C3 C2 126.33(17) . . ?
N1 C3 C4 114.86(16) . . ?
C2 C3 C4 118.80(16) . . ?
N11 C4 C3 98.72(15) . . ?
N11 C4 C41 110.3(2) . . ?
C3 C4 C41 113.2(2) . . ?
N11 C4 C42 110.5(2) . . ?
C3 C4 C42 112.6(2) . . ?
C41 C4 C42 110.9(3) . . ?
C4 C41 H411 108.0(16) . . ?
C4 C41 H412 109.4(19) . . ?
H411 C41 H412 111(2) . . ?
C4 C41 H413 107.8(19) . . ?
H411 C41 H413 114(2) . . ?
H412 C41 H413 106(3) . . ?
C4 C42 H421 110(2) . . ?
C4 C42 H422 102.2(19) . . ?
H421 C42 H422 108(3) . . ?
C4 C42 H422 108.6(18) . . ?
H421 C42 H422 111(3) . . ?
H422 C42 H422 118(3) . . ?
O11 N11 C4 123.31(17) . . y
O11 N11 C5 122.79(18) . . y
C4 N11 C5 113.89(15) . . y
N11 C5 N1 101.83(15) . . ?
N11 C5 C51 108.27(19) . . ?
N1 C5 C51 112.52(18) . . ?
N11 C5 C52 109.89(18) . . ?
N1 C5 C52 111.28(18) . . ?
C51 C5 C52 112.5(2) . . ?
C5 C51 H511 108.0(15) . . ?
C5 C51 H512 108.7(16) . . ?
H511 C51 H512 112(2) . . ?
C5 C51 H513 104.9(17) . . ?
H511 C51 H513 106(2) . . ?
H512 C51 H513 117(2) . . ?
C5 C52 H521 109.7(17) . . ?
C5 C52 H522 112.1(14) . . ?
H521 C52 H522 114(2) . . ?
C5 C52 H523 111.8(16) . . ?
H521 C52 H523 102(2) . . ?
H522 C52 H523 106(2) . . ?
C3 N1 C5 110.43(15) . . ?
C3 N1 Ni 123.61(11) . . ?
C5 N1 Ni 125.91(11) . . ?
C012 O01 C011 44.5(3) 2 . ?
C012 O01 Ni 126.4(2) 2 . y
C011 O01 Ni 124.90(19) . . y
C012 O01 H01 109(2) 2 . y
C011 O01 H01 103(2) . . y
Ni O01 H01 123(2) . . y
C022 C011 C012 90.1(5) 2 2 ?
C022 C011 O01 155.1(5) 2 . ?
C012 C011 O01 66.3(3) 2 . ?
C022 C011 C021 45.7(4) 2 . ?
C012 C011 C021 44.5(3) 2 . ?
O01 C011 C021 110.1(4) . . ?
C022 C011 H111 89(3) 2 . ?
C012 C011 H111 114(3) 2 . ?
O01 C011 H111 107(3) . . ?
C021 C011 H111 108(3) . . ?
C022 C011 H112 82(3) 2 . ?
C012 C011 H112 134(3) 2 . ?
O01 C011 H112 109(3) . . ?
C021 C011 H112 112(3) . . ?
H111 C011 H112 111(4) . . ?
C012 C021 C022 89.1(6) 2 2 ?
C012 C021 C011 47.4(4) 2 . ?
C022 C021 C011 41.8(3) 2 . ?
C012 C021 C03 152.1(7) 2 . ?
C022 C021 C03 70.8(4) 2 . ?
C011 C021 C03 110.9(4) . . ?
C012 C021 H211 92(4) 2 . ?
C022 C021 H211 101(3) 2 . ?
C011 C021 H211 97(3) . . ?
C03 C021 H211 110(4) . . ?
C012 C021 H212 74(2) 2 . ?
C022 C021 H212 157(2) 2 . ?
C011 C021 H212 120(2) . . ?
C03 C021 H212 118(2) . . ?
H211 C021 H212 96(4) . . ?
C021 C03 C021 150.4(5) 2 . ?
C021 C03 C022 41.4(3) 2 . ?
C021 C03 C022 113.1(4) . . ?
C021 C03 C022 113.1(4) 2 2 ?
C021 C03 C022 41.4(3) . 2 ?
C022 C03 C022 90.9(4) . 2 ?
C021 C03 H31 105(5) 2 . ?
C021 C03 H31 99(5) . . ?
C022 C03 H31 113(4) . . ?
C022 C03 H31 140(5) 2 . ?
C021 C03 H32 82(3) 2 . ?
C021 C03 H32 102(3) . . ?
C022 C03 H32 113(3) . . ?
C022 C03 H32 80(3) 2 . ?
H31 C03 H32 115(6) . . ?
C011 C022 C021 92.5(5) 2 2 ?
C011 C022 C012 47.7(4) 2 . ?
C021 C022 C012 44.8(4) 2 . ?
C011 C022 C03 154.3(6) 2 . ?
C021 C022 C03 67.8(4) 2 . ?
C012 C022 C03 110.3(4) . . ?
C011 C022 H221 99(3) 2 . ?
C021 C022 H221 126(3) 2 . ?
C012 C022 H221 125(3) . . ?
C03 C022 H221 106(3) . . ?
C011 C022 H222 64(4) 2 . ?
C021 C022 H222 141(4) 2 . ?
C012 C022 H222 105(4) . . ?
C03 C022 H222 121(4) . . ?
H221 C022 H222 90(4) . . ?
C021 C012 C011 88.1(5) 2 2 ?
C021 C012 O01 155.0(6) 2 2 ?
C011 C012 O01 69.2(3) 2 2 ?
C021 C012 C022 46.1(4) 2 . ?
C011 C012 C022 42.1(3) 2 . ?
O01 C012 C022 111.0(4) 2 . ?
C021 C012 H121 82(3) 2 . ?
C011 C012 H121 117(3) 2 . ?
O01 C012 H121 117(3) 2 . ?
C022 C012 H121 102(3) . . ?
C021 C012 H122 72(3) 2 . ?
C011 C012 H122 127(3) 2 . ?
O01 C012 H122 113(3) 2 . ?
C022 C012 H122 104(3) . . ?
H121 C012 H122 108(4) . . ?

loop_
_geom_bond_atom_site_label_1
_geom_bond_atom_site_label_2
_geom_bond_distance
_geom_bond_site_symmetry_2
_geom_bond_publ_flag
Ni O1 1.9922(12) . y
Ni O1 1.9922(12) 7_556 ?
Ni O01 2.1313(17) . y
Ni O01 2.1313(17) 7_556 ?
Ni N1 2.1465(14) 7_556 ?
Ni N1 2.1465(14) . y
O1 C1 1.265(2) . ?
C1 C2 1.352(3) . ?
C1 C11 1.518(3) . ?
C11 F2 1.298(3) . ?
C11 F3 1.302(3) . ?
C11 F1 1.312(3) . ?
C2 C3 1.422(3) . ?
C2 H2 0.87(2) . ?
C3 N1 1.299(2) . ?
C3 C4 1.516(3) . ?
C4 N11 1.449(3) . ?
C4 C41 1.522(3) . ?
C4 C42 1.527(4) . ?
C41 H411 1.03(3) . ?
C41 H412 0.85(3) . ?
C41 H413 0.94(3) . ?
C42 H421 0.93(4) . ?
C42 H422 0.95(3) . ?
C42 H422 0.98(3) . ?
N11 O11 1.275(2) . y
N11 C5 1.478(3) . ?
C5 N1 1.481(2) . ?
C5 C51 1.519(3) . ?
C5 C52 1.523(3) . ?
C51 H511 0.91(2) . ?
C51 H512 1.04(3) . ?
C51 H513 0.92(3) . ?
C52 H521 0.94(3) . ?
C52 H522 0.91(2) . ?
C52 H523 0.98(3) . ?
O01 C012 1.439(5) 2 ?
O01 C011 1.470(4) . ?
O01 H01 0.69(3) . ?
C011 C022 0.999(6) 2 ?
C011 C012 1.102(6) 2 ?
C011 C021 1.497(7) . ?
C011 H111 0.93(5) . ?
C011 H112 0.92(5) . ?
C021 C012 1.050(6) 2 ?
C021 C022 1.072(6) 2 ?
C021 C03 1.501(5) . ?
C021 H211 0.99(6) . ?
C021 H212 1.21(5) . ?
C03 C021 1.501(5) 2 ?
C03 C022 1.531(6) . ?
C03 C022 1.531(6) 2 ?
C03 H31 0.78(5) . ?
C03 H32 1.30(7) . ?
C022 C011 0.999(6) 2 ?
C022 C021 1.072(6) 2 ?
C022 C012 1.489(7) . ?
C022 H221 1.02(5) . ?
C022 H222 1.02(7) . ?
C012 C021 1.050(6) 2 ?
C012 C011 1.102(6) 2 ?
C012 O01 1.439(5) 2 ?
C012 H121 0.98(5) . ?
C012 H122 0.95(6) . ?

loop_
_geom_hbond_atom_site_label_D
_geom_hbond_atom_site_label_H
_geom_hbond_atom_site_label_A
_geom_hbond_distance_DH
_geom_hbond_distance_HA
_geom_hbond_distance_DA
_geom_hbond_angle_DHA
_geom_hbond_site_symmetry_A
O01 H01 O11 0.69(3) 2.26(3) 2.872(2) 149(3) 4_545
